data_1576418
loop_
_publ_author_name
'Lapa, Hugo M.'
'del Rosso, Mattia'
'Zacchini, Stefano'
'Giarola, Greta'
'Alegria, Elisabete C. B. A.'
'Trzeciak, Anna M.'
'Marchetti, Fabio'
'Martins, Lu\'isa M. D. R. S.'
'Biancalana, Lorenzo'

_publ_section_title
;
 Controlling alkyne dimerization and trimerization with ruthenium(ii)
 arene isocyanide catalysts
;
_journal_issue 5
_journal_name_full 'Catalysis Science &amp; Technology'
_journal_page_first 1622
_journal_page_last 1653
_journal_paper_doi 10.1039/D5CY01493J
_journal_volume 16
_journal_year 2026
_chemical_formula_sum 'C19 H22 Cl5 N O Ru'
_chemical_formula_weight 558.69
_space_group_crystal_system triclinic
_space_group_IT_number 2
_space_group_name_Hall '-P 1'
_space_group_name_H-M_alt 'P -1'
_atom_sites_solution_hydrogens geom
_audit_creation_method SHELXL-2017/1
_audit_update_record
;
2025-11-21 deposited with the CCDC.	2026-01-29 downloaded from the CCDC.
;
_cell_angle_alpha 71.028(4)
_cell_angle_beta 89.935(4)
_cell_angle_gamma 78.471(3)
_cell_formula_units_Z 4
_cell_length_a 10.3192(14)
_cell_length_b 12.9409(18)
_cell_length_c 18.335(2)
_cell_measurement_reflns_used 9887
_cell_measurement_temperature 100(2)
_cell_measurement_theta_max 27.2415
_cell_measurement_theta_min 2.264
_cell_volume 2263.3(5)
_computing_cell_refinement 'APEX3 (Bruker AXS, 2015)'
_computing_data_collection 'APEX3 (Bruker AXS, 2015)'
_computing_data_reduction 'SAINT (Bruker AXS, 2015)'
_computing_molecular_graphics 'ORTEPIII (Johnson, 1996)'
_computing_publication_material 'XCIF 2014/2 (Bruker AXS, 2014)'
_computing_structure_refinement 'SHELXL-2017/1 (Sheldrick, 2017)'
_computing_structure_solution 'SHELXT 2014/5 (Sheldrick, 2014)'
_diffrn_ambient_temperature 100(2)
_diffrn_measured_fraction_theta_full 0.985
_diffrn_measured_fraction_theta_max 0.978
_diffrn_measurement_device_type 'PHOTONII area detector'
_diffrn_measurement_method 'phi and omega scans'
_diffrn_radiation_type MoK\a
_diffrn_radiation_wavelength 0.71073
_diffrn_reflns_av_R_equivalents 0.0761
_diffrn_reflns_av_unetI/netI 0.0879
_diffrn_reflns_Laue_measured_fraction_full 0.985
_diffrn_reflns_Laue_measured_fraction_max 0.978
_diffrn_reflns_limit_h_max 12
_diffrn_reflns_limit_h_min -12
_diffrn_reflns_limit_k_max 15
_diffrn_reflns_limit_k_min -15
_diffrn_reflns_limit_l_max 22
_diffrn_reflns_limit_l_min -22
_diffrn_reflns_number 24777
_diffrn_reflns_point_group_measured_fraction_full 0.985
_diffrn_reflns_point_group_measured_fraction_max 0.978
_diffrn_reflns_theta_full 25.242
_diffrn_reflns_theta_max 26.024
_diffrn_reflns_theta_min 1.702
_diffrn_source 'fine-focus sealed tube'
_exptl_absorpt_coefficient_mu 1.293
_exptl_absorpt_correction_T_max 0.4302
_exptl_absorpt_correction_T_min 0.2913
_exptl_absorpt_correction_type empirical
_exptl_absorpt_process_details
; 
 Data were corrected for Lorentz polarization and absorption
 effects (empirical absorption correction SADABS).
 R(int) =  0.1588 (selected reflections only, before parameter refinement)
 R(int) =  0.0812 (selected reflections only, after parameter refinement)
;
_exptl_crystal_colour yellow
_exptl_crystal_density_diffrn 1.640
_exptl_crystal_description plate
_exptl_crystal_F_000 1120
_exptl_crystal_size_max 0.240
_exptl_crystal_size_mid 0.210
_exptl_crystal_size_min 0.180
_refine_diff_density_max 1.593
_refine_diff_density_min -1.183
_refine_diff_density_rms 0.188
_refine_ls_extinction_method none
_refine_ls_goodness_of_fit_ref 1.216
_refine_ls_hydrogen_treatment constr
_refine_ls_matrix_type full
_refine_ls_number_parameters 496
_refine_ls_number_reflns 8611
_refine_ls_number_restraints 198
_refine_ls_restrained_S_all 1.206
_refine_ls_R_factor_all 0.0803
_refine_ls_R_factor_gt 0.0669
_refine_ls_shift/su_max 0.001
_refine_ls_shift/su_mean 0.000
_refine_ls_structure_factor_coef Fsqd
_refine_ls_weighting_details 'w=1/[\s^2^(Fo^2^)+16.7364P] where P=(Fo^2^+2Fc^2^)/3'
_refine_ls_weighting_scheme calc
_refine_ls_wR_factor_gt 0.1620
_refine_ls_wR_factor_ref 0.1665
_reflns_Friedel_coverage 0.000
_reflns_number_gt 7356
_reflns_number_total 8611
_reflns_threshold_expression 'I > 2\s(I)'
_cod_data_source_file d5cy01493j2.cif
_cod_data_source_block 1g
_cod_depositor_comments 'Adding full bibliography for 1576417--1576424.cif.'
_cod_original_cell_volume 2263.4(5)
_cod_database_code 1576418
_shelx_shelxl_version_number 2017/1
_shelx_space_group_comment
;
The symmetry employed for this shelxl refinement is uniquely defined
by the following loop, which should always be used as a source of
symmetry information in preference to the above space-group names.
They are only intended as comments.
;
_shelx_estimated_absorpt_t_min 0.747
_shelx_estimated_absorpt_t_max 0.801

loop_
_space_group_symop_operation_xyz
'x, y, z'
'-x, -y, -z'

loop_
_atom_site_label
_atom_site_type_symbol
_atom_site_fract_x
_atom_site_fract_y
_atom_site_fract_z
_atom_site_U_iso_or_equiv
_atom_site_adp_type
_atom_site_occupancy
_atom_site_site_symmetry_order
_atom_site_calc_flag
_atom_site_refinement_flags_posn
_atom_site_refinement_flags_adp
_atom_site_refinement_flags_occupancy
_atom_site_disorder_assembly
_atom_site_disorder_group
Ru1 Ru 0.57670(7) 0.99022(5) 0.15145(4) 0.01131(17) Uani 1 1 d . . . . .
Cl1 Cl 0.3575(2) 0.95359(17) 0.15495(12) 0.0171(4) Uani 1 1 d . . . . .
Cl2 Cl 0.6525(2) 0.82137(18) 0.12165(12) 0.0188(5) Uani 1 1 d . . . . .
C1 C 0.7338(10) 1.0613(7) 0.0837(5) 0.0200(18) Uani 1 1 d . U . . .
C2 C 0.7336(10) 1.0779(7) 0.1561(5) 0.0180(17) Uani 1 1 d . U . . .
H2 H 0.811540 1.038874 0.194178 0.022 Uiso 1 1 calc R U . . .
C3 C 0.6193(8) 1.1294(7) 0.1803(5) 0.0144(16) Uani 1 1 d . U . . .
H3 H 0.618336 1.125325 0.235701 0.017 Uiso 1 1 calc R U . . .
C4 C 0.4993(9) 1.1671(7) 0.1358(5) 0.0188(17) Uani 1 1 d . U . . .
C5 C 0.5017(10) 1.1543(7) 0.0605(5) 0.0204(19) Uani 1 1 d . U . . .
H5 H 0.414898 1.165711 0.031708 0.024 Uiso 1 1 calc R U . . .
C6 C 0.6127(10) 1.1023(7) 0.0360(5) 0.0202(18) Uani 1 1 d . U . . .
H6 H 0.604428 1.078523 -0.010219 0.024 Uiso 1 1 calc R U . . .
C7 C 0.8568(10) 1.0040(8) 0.0565(6) 0.025(2) Uani 1 1 d . U . . .
H7A H 0.896939 1.060274 0.019488 0.037 Uiso 1 1 calc R U . . .
H7B H 0.833192 0.953371 0.031426 0.037 Uiso 1 1 calc R U . . .
H7C H 0.920224 0.961224 0.100863 0.037 Uiso 1 1 calc R U . . .
C8 C 0.3734(10) 1.2218(8) 0.1608(6) 0.0248(19) Uani 1 1 d . U . . .
H8 H 0.298707 1.197698 0.140557 0.030 Uiso 1 1 calc R U . . .
C9 C 0.3680(12) 1.1889(9) 0.2469(6) 0.034(2) Uani 1 1 d . U . . .
H9A H 0.393439 1.107337 0.269869 0.051 Uiso 1 1 calc R U . . .
H9B H 0.277609 1.214716 0.259550 0.051 Uiso 1 1 calc R U . . .
H9C H 0.429282 1.223083 0.267481 0.051 Uiso 1 1 calc R U . . .
C10 C 0.3525(15) 1.3477(10) 0.1241(7) 0.053(3) Uani 1 1 d . U . . .
H10A H 0.426200 1.373545 0.141253 0.079 Uiso 1 1 calc R U . . .
H10B H 0.269082 1.383351 0.139509 0.079 Uiso 1 1 calc R U . . .
H10C H 0.348825 1.367491 0.067651 0.079 Uiso 1 1 calc R U . . .
N1 N 0.6133(8) 0.8306(6) 0.3219(4) 0.0168(16) Uani 1 1 d . . . . .
C11 C 0.6016(9) 0.8917(7) 0.2590(5) 0.0151(18) Uani 1 1 d . . . . .
C12 C 0.6344(9) 0.7582(7) 0.3987(5) 0.0155(17) Uani 1 1 d . U . . .
C13 C 0.6156(9) 0.6508(8) 0.4168(5) 0.0204(18) Uani 1 1 d . U . . .
H13 H 0.582180 0.626996 0.378135 0.025 Uiso 1 1 calc R U . . .
C14 C 0.6453(9) 0.5779(8) 0.4910(5) 0.0178(17) Uani 1 1 d . U . . .
H14 H 0.632739 0.503491 0.503743 0.021 Uiso 1 1 calc R U . . .
C15 C 0.6941(9) 0.6139(7) 0.5477(5) 0.0155(17) Uani 1 1 d . U . . .
C16 C 0.7125(9) 0.7216(7) 0.5298(5) 0.0157(17) Uani 1 1 d . U . . .
H16 H 0.745608 0.745427 0.568559 0.019 Uiso 1 1 calc R U . . .
C17 C 0.6825(9) 0.7951(7) 0.4547(5) 0.0178(18) Uani 1 1 d . U . . .
H17 H 0.694549 0.869745 0.441676 0.021 Uiso 1 1 calc R U . . .
O1 O 0.7219(7) 0.5349(5) 0.6196(3) 0.0204(14) Uani 1 1 d . . . . .
C18 C 0.7791(12) 0.5657(8) 0.6774(5) 0.029(2) Uani 1 1 d . . . . .
H18A H 0.862867 0.587520 0.660817 0.044 Uiso 1 1 calc R U . . .
H18B H 0.796018 0.502063 0.725677 0.044 Uiso 1 1 calc R U . . .
H18C H 0.718191 0.628685 0.685773 0.044 Uiso 1 1 calc R U . . .
Ru2 Ru 0.92913(7) 1.00701(5) 0.64726(4) 0.01107(17) Uani 1 1 d . . . . .
Cl3 Cl 1.1679(2) 0.96127(17) 0.65111(12) 0.0154(4) Uani 1 1 d . . . . .
Cl4 Cl 0.9343(2) 0.83163(17) 0.62746(12) 0.0166(4) Uani 1 1 d . . . . .
C21 C 0.7378(10) 1.0793(7) 0.5768(5) 0.0196(18) Uani 1 1 d . U . . .
C22 C 0.8417(9) 1.1115(7) 0.5282(5) 0.0195(18) Uani 1 1 d . U . . .
H22 H 0.860867 1.082221 0.484243 0.023 Uiso 1 1 calc R U . . .
C23 C 0.9309(9) 1.1631(7) 0.5512(5) 0.0150(17) Uani 1 1 d . U . . .
H23 H 1.013610 1.169709 0.523138 0.018 Uiso 1 1 calc R U . . .
C24 C 0.9233(9) 1.1852(8) 0.6230(5) 0.0192(18) Uani 1 1 d . U . . .
C25 C 0.8208(9) 1.1556(7) 0.6680(5) 0.0162(17) Uani 1 1 d . U . . .
H25 H 0.822227 1.158282 0.721898 0.019 Uiso 1 1 calc R U . . .
C26 C 0.7281(9) 1.1036(7) 0.6454(5) 0.0160(17) Uani 1 1 d . U . . .
H26 H 0.666496 1.069933 0.683842 0.019 Uiso 1 1 calc R U . . .
C27 C 0.6423(11) 1.0210(8) 0.5528(6) 0.029(2) Uani 1 1 d . U . . .
H27A H 0.599313 0.981719 0.598074 0.044 Uiso 1 1 calc R U . . .
H27B H 0.690314 0.967104 0.529881 0.044 Uiso 1 1 calc R U . . .
H27C H 0.574924 1.076195 0.514618 0.044 Uiso 1 1 calc R U . . .
C28 C 1.0277(10) 1.2404(8) 0.6440(6) 0.0245(19) Uani 1 1 d . U . . .
H28 H 1.115988 1.198903 0.635691 0.029 Uiso 1 1 calc R U . . .
C29 C 1.0089(11) 1.3600(8) 0.5889(7) 0.035(3) Uani 1 1 d . U . . .
H29A H 1.015285 1.359532 0.535648 0.053 Uiso 1 1 calc R U . . .
H29B H 1.077852 1.394883 0.601462 0.053 Uiso 1 1 calc R U . . .
H29C H 0.921468 1.402439 0.594039 0.053 Uiso 1 1 calc R U . . .
C30 C 1.0302(12) 1.2344(10) 0.7272(7) 0.041(3) Uani 1 1 d . U . . .
H30A H 0.948678 1.281149 0.736148 0.061 Uiso 1 1 calc R U . . .
H30B H 1.106982 1.261459 0.739330 0.061 Uiso 1 1 calc R U . . .
H30C H 1.036631 1.156842 0.760527 0.061 Uiso 1 1 calc R U . . .
N2 N 0.9644(8) 0.8578(6) 0.8212(4) 0.0169(16) Uani 1 1 d . . . . .
C31 C 0.9480(10) 0.9149(7) 0.7575(5) 0.0197(19) Uani 1 1 d . . . . .
C32 C 0.9855(10) 0.7793(7) 0.8951(5) 0.0175(17) Uani 1 1 d . U . . .
C33 C 1.0855(10) 0.6852(8) 0.9107(5) 0.0246(19) Uani 1 1 d . U . . .
H33 H 1.141845 0.675471 0.871402 0.030 Uiso 1 1 calc R U . . .
C34 C 1.1039(11) 0.6057(8) 0.9827(6) 0.030(2) Uani 1 1 d . U . . .
H34 H 1.175030 0.542383 0.994053 0.035 Uiso 1 1 calc R U . . .
C35 C 1.0180(10) 0.6184(8) 1.0389(5) 0.0217(18) Uani 1 1 d . U . . .
C36 C 0.9196(9) 0.7134(7) 1.0243(5) 0.0178(17) Uani 1 1 d . U . . .
H36 H 0.863578 0.722787 1.063824 0.021 Uiso 1 1 calc R U . . .
C37 C 0.9022(9) 0.7948(7) 0.9524(5) 0.0184(18) Uani 1 1 d . U . . .
H37 H 0.834553 0.860345 0.942028 0.022 Uiso 1 1 calc R U . . .
O2 O 1.0414(8) 0.5332(6) 1.1079(4) 0.0288(16) Uani 1 1 d . . . . .
C38 C 0.9485(12) 0.5388(9) 1.1655(5) 0.033(2) Uani 1 1 d . . . . .
H38A H 0.953036 0.602817 1.182023 0.050 Uiso 1 1 calc R U . . .
H38B H 0.970301 0.469809 1.210001 0.050 Uiso 1 1 calc R U . . .
H38C H 0.858723 0.547511 1.143673 0.050 Uiso 1 1 calc R U . . .
C101 C 0.2596(10) 0.6764(8) 0.6581(5) 0.025(2) Uani 1 1 d . . . . .
H101 H 0.194065 0.749214 0.643695 0.030 Uiso 1 1 calc R U . . .
Cl11 Cl 0.3978(3) 0.6946(3) 0.60342(16) 0.0520(9) Uani 1 1 d . . . . .
Cl12 Cl 0.3102(3) 0.6348(3) 0.75663(15) 0.0393(7) Uani 1 1 d . . . . .
Cl13 Cl 0.1856(4) 0.5776(3) 0.6386(2) 0.0514(8) Uani 1 1 d . . . . .
C111 C 0.3990(13) 0.6873(9) 0.1475(6) 0.039(3) Uani 1 1 d . . . . .
H111 H 0.435073 0.756723 0.136131 0.046 Uiso 1 1 calc R U . . .
Cl21 Cl 0.4239(4) 0.6150(3) 0.24676(16) 0.0501(8) Uani 1 1 d . . . . .
Cl22 Cl 0.4845(5) 0.6049(2) 0.09540(18) 0.0611(11) Uani 1 1 d . . . . .
Cl23 Cl 0.2288(4) 0.7263(3) 0.11828(19) 0.0644(11) Uani 1 1 d . . . . .

loop_
_atom_site_aniso_label
_atom_site_aniso_U_11
_atom_site_aniso_U_22
_atom_site_aniso_U_33
_atom_site_aniso_U_23
_atom_site_aniso_U_13
_atom_site_aniso_U_12
Ru1 0.0130(4) 0.0153(3) 0.0079(3) -0.0053(2) 0.0005(3) -0.0059(3)
Cl1 0.0173(11) 0.0218(11) 0.0144(10) -0.0075(8) 0.0013(8) -0.0069(9)
Cl2 0.0190(11) 0.0212(11) 0.0201(11) -0.0111(9) 0.0050(9) -0.0063(9)
C1 0.029(4) 0.018(4) 0.017(4) -0.006(3) 0.007(3) -0.014(3)
C2 0.022(4) 0.019(4) 0.015(4) -0.006(3) 0.002(3) -0.009(3)
C3 0.013(4) 0.018(4) 0.016(4) -0.009(3) -0.002(3) -0.006(3)
C4 0.018(4) 0.017(4) 0.023(4) -0.006(3) 0.003(3) -0.010(3)
C5 0.031(4) 0.015(4) 0.015(4) -0.001(3) -0.005(3) -0.010(3)
C6 0.035(5) 0.017(4) 0.015(4) -0.007(3) 0.003(3) -0.016(3)
C7 0.021(4) 0.031(4) 0.032(4) -0.014(3) 0.015(3) -0.018(3)
C8 0.023(4) 0.024(4) 0.031(5) -0.013(4) -0.002(4) -0.006(4)
C9 0.035(6) 0.030(5) 0.047(6) -0.022(5) 0.019(5) -0.013(5)
C10 0.063(8) 0.033(6) 0.045(7) -0.007(5) 0.006(6) 0.016(6)
N1 0.018(4) 0.020(4) 0.012(4) -0.008(3) 0.001(3) 0.000(3)
C11 0.017(5) 0.019(4) 0.012(4) -0.010(3) 0.004(3) -0.002(4)
C12 0.011(4) 0.023(4) 0.008(3) 0.000(3) 0.005(3) -0.002(3)
C13 0.017(4) 0.027(4) 0.016(4) -0.007(3) 0.001(3) -0.003(3)
C14 0.014(4) 0.025(4) 0.017(4) -0.008(3) 0.003(3) -0.008(3)
C15 0.010(4) 0.025(4) 0.012(4) -0.008(3) 0.001(3) -0.002(3)
C16 0.014(4) 0.022(4) 0.016(4) -0.012(3) 0.004(3) -0.004(3)
C17 0.021(4) 0.017(4) 0.014(4) -0.002(3) 0.004(3) -0.006(3)
O1 0.029(4) 0.020(3) 0.011(3) -0.001(2) -0.002(3) -0.009(3)
C18 0.041(6) 0.035(5) 0.010(4) -0.003(4) -0.004(4) -0.012(5)
Ru2 0.0110(4) 0.0156(3) 0.0092(3) -0.0066(2) 0.0015(3) -0.0043(3)
Cl3 0.0119(10) 0.0203(10) 0.0164(10) -0.0082(8) -0.0029(8) -0.0049(8)
Cl4 0.0159(11) 0.0198(10) 0.0184(10) -0.0110(8) 0.0032(8) -0.0059(8)
C21 0.022(4) 0.017(4) 0.018(4) -0.005(3) -0.007(3) 0.000(3)
C22 0.023(4) 0.017(4) 0.014(4) -0.002(3) 0.000(3) 0.002(3)
C23 0.011(4) 0.014(4) 0.018(4) -0.003(3) 0.007(3) 0.001(3)
C24 0.014(4) 0.019(4) 0.025(4) -0.010(3) -0.001(3) -0.001(3)
C25 0.013(4) 0.021(4) 0.019(4) -0.014(3) -0.001(3) -0.001(3)
C26 0.016(4) 0.019(4) 0.014(4) -0.007(3) 0.002(3) -0.001(3)
C27 0.033(6) 0.030(5) 0.025(5) -0.012(4) -0.008(4) -0.001(4)
C28 0.018(4) 0.021(4) 0.041(5) -0.018(4) 0.003(4) -0.007(4)
C29 0.027(6) 0.022(5) 0.064(7) -0.019(5) 0.006(5) -0.010(4)
C30 0.030(6) 0.046(6) 0.059(7) -0.035(6) -0.005(5) -0.007(5)
N2 0.018(4) 0.023(4) 0.011(4) -0.004(3) 0.000(3) -0.008(3)
C31 0.019(5) 0.020(4) 0.027(5) -0.015(4) 0.003(4) -0.006(4)
C32 0.024(4) 0.017(4) 0.015(4) -0.008(3) 0.005(3) -0.009(3)
C33 0.033(5) 0.024(4) 0.018(4) -0.013(3) 0.008(4) 0.000(4)
C34 0.030(5) 0.027(4) 0.025(4) -0.004(4) 0.003(4) 0.002(4)
C35 0.024(4) 0.024(4) 0.016(4) -0.003(3) -0.004(3) -0.010(4)
C36 0.020(4) 0.027(4) 0.010(4) -0.009(3) 0.004(3) -0.008(3)
C37 0.021(4) 0.020(4) 0.015(4) -0.007(3) 0.001(3) -0.005(3)
O2 0.034(4) 0.034(4) 0.013(3) -0.001(3) 0.004(3) -0.004(3)
C38 0.042(7) 0.042(6) 0.014(5) -0.003(4) 0.003(5) -0.016(5)
C101 0.019(5) 0.031(5) 0.024(5) -0.008(4) 0.011(4) -0.005(4)
Cl11 0.0271(15) 0.073(2) 0.0306(15) 0.0064(14) 0.0136(12) 0.0060(15)
Cl12 0.0443(17) 0.0492(17) 0.0226(13) -0.0095(12) 0.0084(12) -0.0101(13)
Cl13 0.057(2) 0.0444(17) 0.069(2) -0.0407(16) 0.0042(18) -0.0087(16)
C111 0.052(8) 0.036(6) 0.029(6) -0.005(5) 0.003(6) -0.025(6)
Cl21 0.073(2) 0.0584(18) 0.0203(13) -0.0027(12) -0.0018(14) -0.0344(18)
Cl22 0.129(4) 0.0284(15) 0.0303(15) -0.0105(12) 0.0075(18) -0.0245(18)
Cl23 0.057(2) 0.090(3) 0.0440(18) 0.0026(17) -0.0120(16) -0.051(2)

loop_
_atom_type_symbol
_atom_type_description
_atom_type_scat_dispersion_real
_atom_type_scat_dispersion_imag
_atom_type_scat_source
C C 0.0033 0.0016 'International Tables Vol C Tables 4.2.6.8 and 6.1.1.4'
H H 0.0000 0.0000 'International Tables Vol C Tables 4.2.6.8 and 6.1.1.4'
N N 0.0061 0.0033 'International Tables Vol C Tables 4.2.6.8 and 6.1.1.4'
O O 0.0106 0.0060 'International Tables Vol C Tables 4.2.6.8 and 6.1.1.4'
Cl Cl 0.1484 0.1585 'International Tables Vol C Tables 4.2.6.8 and 6.1.1.4'
Ru Ru -1.2594 0.8363 'International Tables Vol C Tables 4.2.6.8 and 6.1.1.4'

loop_
_geom_angle_atom_site_label_1
_geom_angle_atom_site_label_2
_geom_angle_atom_site_label_3
_geom_angle
_geom_angle_site_symmetry_1
_geom_angle_site_symmetry_3
_geom_angle_publ_flag
C11 Ru1 C3 93.0(3) . . ?
C11 Ru1 C2 97.1(4) . . ?
C3 Ru1 C2 37.2(3) . . ?
C11 Ru1 C4 114.6(3) . . ?
C3 Ru1 C4 37.4(3) . . ?
C2 Ru1 C4 67.8(3) . . ?
C11 Ru1 C1 124.9(4) . . ?
C3 Ru1 C1 67.7(3) . . ?
C2 Ru1 C1 37.6(3) . . ?
C4 Ru1 C1 81.0(3) . . ?
C11 Ru1 C5 152.2(4) . . ?
C3 Ru1 C5 66.7(3) . . ?
C2 Ru1 C5 78.4(3) . . ?
C4 Ru1 C5 38.1(3) . . ?
C1 Ru1 C5 66.5(4) . . ?
C11 Ru1 C6 162.5(4) . . ?
C3 Ru1 C6 78.9(3) . . ?
C2 Ru1 C6 67.1(3) . . ?
C4 Ru1 C6 67.5(3) . . ?
C1 Ru1 C6 37.7(4) . . ?
C5 Ru1 C6 35.7(4) . . ?
C11 Ru1 Cl1 85.5(3) . . ?
C3 Ru1 Cl1 121.7(2) . . ?
C2 Ru1 Cl1 158.7(3) . . ?
C4 Ru1 Cl1 91.8(2) . . ?
C1 Ru1 Cl1 149.1(3) . . ?
C5 Ru1 Cl1 89.4(3) . . ?
C6 Ru1 Cl1 111.9(3) . . ?
C11 Ru1 Cl2 84.8(2) . . ?
C3 Ru1 Cl2 149.9(2) . . ?
C2 Ru1 Cl2 113.1(3) . . ?
C4 Ru1 Cl2 160.5(3) . . ?
C1 Ru1 Cl2 89.0(2) . . ?
C5 Ru1 Cl2 122.4(3) . . ?
C6 Ru1 Cl2 94.4(2) . . ?
Cl1 Ru1 Cl2 88.17(8) . . ?
C2 C1 C6 117.5(9) . . ?
C2 C1 C7 121.8(9) . . ?
C6 C1 C7 120.7(8) . . ?
C2 C1 Ru1 69.9(5) . . ?
C6 C1 Ru1 71.8(5) . . ?
C7 C1 Ru1 130.0(6) . . ?
C3 C2 C1 120.9(9) . . ?
C3 C2 Ru1 70.8(5) . . ?
C1 C2 Ru1 72.5(5) . . ?
C2 C3 C4 122.6(8) . . ?
C2 C3 Ru1 71.9(5) . . ?
C4 C3 Ru1 72.7(5) . . ?
C3 C4 C5 116.2(9) . . ?
C3 C4 C8 123.9(9) . . ?
C5 C4 C8 119.9(8) . . ?
C3 C4 Ru1 70.0(5) . . ?
C5 C4 Ru1 72.0(5) . . ?
C8 C4 Ru1 129.6(6) . . ?
C6 C5 C4 122.1(9) . . ?
C6 C5 Ru1 72.2(5) . . ?
C4 C5 Ru1 69.8(5) . . ?
C5 C6 C1 120.6(9) . . ?
C5 C6 Ru1 72.1(5) . . ?
C1 C6 Ru1 70.5(5) . . ?
C4 C8 C9 113.5(8) . . ?
C4 C8 C10 109.5(9) . . ?
C9 C8 C10 111.0(9) . . ?
C11 N1 C12 176.7(10) . . ?
N1 C11 Ru1 177.2(8) . . ?
C13 C12 C17 121.1(8) . . ?
C13 C12 N1 120.1(8) . . ?
C17 C12 N1 118.7(8) . . ?
C14 C13 C12 119.9(9) . . ?
C13 C14 C15 119.6(9) . . ?
O1 C15 C16 124.1(8) . . ?
O1 C15 C14 115.3(8) . . ?
C16 C15 C14 120.6(8) . . ?
C15 C16 C17 119.6(8) . . ?
C16 C17 C12 119.2(8) . . ?
C15 O1 C18 117.1(7) . . ?
C31 Ru2 C25 93.8(3) . . ?
C31 Ru2 C24 115.6(4) . . ?
C25 Ru2 C24 36.9(3) . . ?
C31 Ru2 C26 97.8(4) . . ?
C25 Ru2 C26 37.6(3) . . ?
C24 Ru2 C26 67.4(3) . . ?
C31 Ru2 C23 153.0(3) . . ?
C25 Ru2 C23 66.7(3) . . ?
C24 Ru2 C23 38.0(3) . . ?
C26 Ru2 C23 78.3(3) . . ?
C31 Ru2 C21 124.7(4) . . ?
C25 Ru2 C21 67.3(3) . . ?
C24 Ru2 C21 80.2(3) . . ?
C26 Ru2 C21 36.7(3) . . ?
C23 Ru2 C21 66.5(3) . . ?
C31 Ru2 C22 162.2(4) . . ?
C25 Ru2 C22 78.9(3) . . ?
C24 Ru2 C22 67.4(3) . . ?
C26 Ru2 C22 66.5(3) . . ?
C23 Ru2 C22 36.1(3) . . ?
C21 Ru2 C22 37.5(4) . . ?
C31 Ru2 Cl4 83.6(3) . . ?
C25 Ru2 Cl4 150.6(2) . . ?
C24 Ru2 Cl4 160.7(3) . . ?
C26 Ru2 Cl4 113.5(2) . . ?
C23 Ru2 Cl4 122.7(2) . . ?
C21 Ru2 Cl4 90.1(2) . . ?
C22 Ru2 Cl4 94.8(2) . . ?
C31 Ru2 Cl3 86.3(3) . . ?
C25 Ru2 Cl3 122.5(2) . . ?
C24 Ru2 Cl3 92.9(3) . . ?
C26 Ru2 Cl3 159.7(2) . . ?
C23 Ru2 Cl3 88.9(2) . . ?
C21 Ru2 Cl3 148.2(3) . . ?
C22 Ru2 Cl3 111.3(3) . . ?
Cl4 Ru2 Cl3 86.62(7) . . ?
C26 C21 C22 118.7(9) . . ?
C26 C21 C27 121.7(9) . . ?
C22 C21 C27 119.6(9) . . ?
C26 C21 Ru2 70.5(5) . . ?
C22 C21 Ru2 71.9(5) . . ?
C27 C21 Ru2 129.3(6) . . ?
C23 C22 C21 119.5(8) . . ?
C23 C22 Ru2 70.9(5) . . ?
C21 C22 Ru2 70.6(5) . . ?
C22 C23 C24 121.8(8) . . ?
C22 C23 Ru2 73.0(5) . . ?
C24 C23 Ru2 70.2(5) . . ?
C25 C24 C23 117.6(8) . . ?
C25 C24 C28 124.4(8) . . ?
C23 C24 C28 118.0(8) . . ?
C25 C24 Ru2 70.8(5) . . ?
C23 C24 Ru2 71.7(5) . . ?
C28 C24 Ru2 128.8(6) . . ?
C24 C25 C26 121.5(8) . . ?
C24 C25 Ru2 72.4(5) . . ?
C26 C25 Ru2 72.0(5) . . ?
C21 C26 C25 120.8(9) . . ?
C21 C26 Ru2 72.7(5) . . ?
C25 C26 Ru2 70.4(5) . . ?
C30 C28 C24 113.1(9) . . ?
C30 C28 C29 112.2(9) . . ?
C24 C28 C29 109.4(8) . . ?
C31 N2 C32 173.8(9) . . ?
N2 C31 Ru2 176.7(9) . . ?
C33 C32 N2 119.9(8) . . ?
C33 C32 C37 120.5(8) . . ?
N2 C32 C37 119.5(8) . . ?
C34 C33 C32 120.2(9) . . ?
C33 C34 C35 119.5(9) . . ?
O2 C35 C36 124.2(9) . . ?
O2 C35 C34 115.3(9) . . ?
C36 C35 C34 120.5(8) . . ?
C37 C36 C35 120.1(9) . . ?
C36 C37 C32 119.0(9) . . ?
C35 O2 C38 117.0(8) . . ?
Cl13 C101 Cl11 110.0(6) . . ?
Cl13 C101 Cl12 111.1(5) . . ?
Cl11 C101 Cl12 109.1(6) . . ?
Cl21 C111 Cl23 110.7(7) . . ?
Cl21 C111 Cl22 110.4(7) . . ?
Cl23 C111 Cl22 110.4(7) . . ?

loop_
_geom_bond_atom_site_label_1
_geom_bond_atom_site_label_2
_geom_bond_distance
_geom_bond_site_symmetry_2
_geom_bond_publ_flag
Ru1 C11 1.954(8) . ?
Ru1 C3 2.157(8) . ?
Ru1 C2 2.171(9) . ?
Ru1 C4 2.192(9) . ?
Ru1 C1 2.206(9) . ?
Ru1 C5 2.221(8) . ?
Ru1 C6 2.223(9) . ?
Ru1 Cl1 2.399(2) . ?
Ru1 Cl2 2.404(2) . ?
C1 C2 1.411(13) . ?
C1 C6 1.430(14) . ?
C1 C7 1.507(13) . ?
C2 C3 1.382(13) . ?
C3 C4 1.393(12) . ?
C4 C5 1.442(13) . ?
C4 C8 1.497(14) . ?
C5 C6 1.362(14) . ?
C8 C9 1.499(14) . ?
C8 C10 1.517(14) . ?
N1 C11 1.156(11) . ?
N1 C12 1.404(10) . ?
C12 C13 1.373(13) . ?
C12 C17 1.395(13) . ?
C13 C14 1.372(12) . ?
C14 C15 1.401(12) . ?
C15 O1 1.369(10) . ?
C15 C16 1.376(12) . ?
C16 C17 1.388(12) . ?
O1 C18 1.414(11) . ?
Ru2 C31 1.971(9) . ?
Ru2 C25 2.170(9) . ?
Ru2 C24 2.190(9) . ?
Ru2 C26 2.191(9) . ?
Ru2 C23 2.210(8) . ?
Ru2 C21 2.219(9) . ?
Ru2 C22 2.237(9) . ?
Ru2 Cl4 2.403(2) . ?
Ru2 Cl3 2.412(2) . ?
C21 C26 1.390(13) . ?
C21 C22 1.433(14) . ?
C21 C27 1.499(13) . ?
C22 C23 1.379(13) . ?
C23 C24 1.434(13) . ?
C24 C25 1.379(13) . ?
C24 C28 1.519(13) . ?
C25 C26 1.407(12) . ?
C28 C30 1.502(15) . ?
C28 C29 1.522(14) . ?
N2 C31 1.152(11) . ?
N2 C32 1.391(11) . ?
C32 C33 1.379(13) . ?
C32 C37 1.396(13) . ?
C33 C34 1.369(13) . ?
C34 C35 1.387(14) . ?
C35 O2 1.364(10) . ?
C35 C36 1.380(13) . ?
C36 C37 1.378(12) . ?
O2 C38 1.435(13) . ?
C101 Cl13 1.741(11) . ?
C101 Cl11 1.753(10) . ?
C101 Cl12 1.756(10) . ?
C111 Cl21 1.746(11) . ?
C111 Cl23 1.761(13) . ?
C111 Cl22 1.765(13) . ?
